data_7218107
loop_
_publ_author_name
'Yang, Hui'
'Hu, Chun-Li'
'Song, Junling'
'Mao, Jianggao'

_publ_section_title
;
 \b-BaGa[B4O8(OH)](H2O) and Ba4Ga[B10O18(OH)5](H2O): New Barium
 Galloborates Featuring Unusual [B4O8(OH)]5- and [B10O18(OH)5]11- Clusters
;
_journal_name_full 'RSC Adv.'
_journal_paper_doi 10.1039/C4RA06564F
_journal_year 2014
_chemical_formula_sum 'B4 Ba Ga H3 O10'
_chemical_formula_weight 413.32
_chemical_name_systematic
; 
 ? 
;
_space_group_IT_number 2
_symmetry_cell_setting triclinic
_symmetry_space_group_name_Hall '-P 1'
_symmetry_space_group_name_H-M 'P -1'
_atom_sites_solution_hydrogens geom
_atom_sites_solution_primary direct
_atom_sites_solution_secondary difmap
_audit_creation_method SHELXL-97
_cell_angle_alpha 106.946(8)
_cell_angle_beta 91.245(7)
_cell_angle_gamma 119.145(9)
_cell_formula_units_Z 2
_cell_length_a 7.0811(6)
_cell_length_b 7.1144(7)
_cell_length_c 9.8431(8)
_cell_measurement_reflns_used 1868
_cell_measurement_temperature 293(2)
_cell_measurement_theta_max 26.3103
_cell_measurement_theta_min 3.3524
_cell_volume 406.26(8)
_computing_structure_refinement 'SHELXL-97 (Sheldrick, 1997)'
_computing_structure_solution 'SHELXS-97 (Sheldrick, 1990)'
_diffrn_ambient_temperature 293(2)
_diffrn_measured_fraction_theta_full 0.997
_diffrn_measured_fraction_theta_max 0.997
_diffrn_measurement_device_type 'SuperNova, Dual, Cu at zero, Atlas'
_diffrn_radiation_monochromator graphite
_diffrn_radiation_source 'fine-focus sealed tube'
_diffrn_radiation_type MoK\a
_diffrn_radiation_wavelength 0.71073
_diffrn_reflns_av_R_equivalents 0.0481
_diffrn_reflns_av_sigmaI/netI 0.0542
_diffrn_reflns_limit_h_max 8
_diffrn_reflns_limit_h_min -8
_diffrn_reflns_limit_k_max 8
_diffrn_reflns_limit_k_min -8
_diffrn_reflns_limit_l_max 11
_diffrn_reflns_limit_l_min -12
_diffrn_reflns_number 2730
_diffrn_reflns_theta_full 26.37
_diffrn_reflns_theta_max 26.37
_diffrn_reflns_theta_min 3.36
_exptl_absorpt_coefficient_mu 8.174
_exptl_absorpt_correction_T_max 1.00000
_exptl_absorpt_correction_T_min 0.48699
_exptl_absorpt_correction_type multi-scan
_exptl_crystal_colour colorless
_exptl_crystal_density_diffrn 3.379
_exptl_crystal_density_method 'not measured'
_exptl_crystal_description block
_exptl_crystal_F_000 380
_exptl_crystal_size_max 0.25
_exptl_crystal_size_mid 0.22
_exptl_crystal_size_min 0.06
_refine_diff_density_max 1.817
_refine_diff_density_min -1.663
_refine_diff_density_rms 0.257
_refine_ls_extinction_method none
_refine_ls_goodness_of_fit_ref 1.111
_refine_ls_hydrogen_treatment mixed
_refine_ls_matrix_type full
_refine_ls_number_parameters 145
_refine_ls_number_reflns 1654
_refine_ls_number_restraints 12
_refine_ls_restrained_S_all 1.112
_refine_ls_R_factor_all 0.0425
_refine_ls_R_factor_gt 0.0386
_refine_ls_shift/su_max 0.000
_refine_ls_shift/su_mean 0.000
_refine_ls_structure_factor_coef Fsqd
_refine_ls_weighting_details 'calc w=1/[\s^2^(Fo^2^)+(0.0504P)^2^+0.6330P] where P=(Fo^2^+2Fc^2^)/3'
_refine_ls_weighting_scheme calc
_refine_ls_wR_factor_gt 0.0922
_refine_ls_wR_factor_ref 0.0982
_reflns_number_gt 1539
_reflns_number_total 1654
_reflns_threshold_expression >2sigma(I)
_cod_data_source_file c4ra06564f2.cif
_cod_data_source_block 1
_cod_original_cell_volume 406.26(6)
_cod_original_sg_symbol_H-M P-1
_cod_original_formula_sum ' B4 Ba Ga H3 O10'
_cod_database_code 7218107

loop_
_symmetry_equiv_pos_as_xyz
'x, y, z'
'-x, -y, -z'

loop_
_atom_site_label
_atom_site_type_symbol
_atom_site_fract_x
_atom_site_fract_y
_atom_site_fract_z
_atom_site_U_iso_or_equiv
_atom_site_adp_type
_atom_site_occupancy
_atom_site_symmetry_multiplicity
_atom_site_calc_flag
_atom_site_refinement_flags
Ba1 Ba 0.92110(6) 0.70641(6) 0.29276(4) 0.01159(16) Uani 1 1 d .
Ga1 Ga 0.60897(11) 1.08973(12) 0.38169(8) 0.0094(2) Uani 1 1 d .
B2 B 0.2991(12) 0.6005(13) 0.2935(9) 0.0118(15) Uani 1 1 d .
B4 B 0.4414(12) 0.3649(13) 0.3440(9) 0.0121(15) Uani 1 1 d .
B3 B 0.0627(12) 0.2505(12) 0.3543(8) 0.0105(14) Uani 1 1 d .
B1 B 0.3716(12) 0.7607(13) 0.0900(9) 0.0112(14) Uani 1 1 d .
O4 O 0.4699(7) 0.5419(8) 0.3030(5) 0.0129(10) Uani 1 1 d U
O7 O 0.6200(7) 0.3546(8) 0.3792(5) 0.0128(10) Uani 1 1 d .
O6 O 0.2338(7) 0.2024(8) 0.3560(6) 0.0146(10) Uani 1 1 d .
O9 O -0.1181(7) 0.1107(7) 0.3990(5) 0.0103(9) Uani 1 1 d U
O5 O 0.0886(7) 0.4306(7) 0.3201(5) 0.0119(10) Uani 1 1 d .
O8 O 0.3676(7) 0.8252(7) 0.3979(5) 0.0107(9) Uani 1 1 d .
O3 O 0.2473(7) 0.5919(7) 0.1458(5) 0.0161(11) Uani 1 1 d .
O1 O 0.3135(8) 0.6958(8) -0.0576(6) 0.0206(11) Uani 1 1 d .
H8A H 0.3664 0.8103 -0.0810 0.025 Uiso 1 1 calc R
O2 O 0.5389(8) 0.9678(8) 0.1725(5) 0.0205(11) Uani 1 1 d .
O1W O 0.8939(13) 0.8211(11) 0.0578(7) 0.053(2) Uani 1 1 d .
H1WA H 0.8291 0.7005 -0.0170 0.080 Uiso 1 1 d R
H1WB H 0.8205 0.8880 0.0693 0.080 Uiso 1 1 d R

loop_
_atom_site_aniso_label
_atom_site_aniso_U_11
_atom_site_aniso_U_22
_atom_site_aniso_U_33
_atom_site_aniso_U_23
_atom_site_aniso_U_13
_atom_site_aniso_U_12
Ba1 0.0090(2) 0.0112(2) 0.0157(3) 0.00640(18) 0.00220(16) 0.00504(18)
Ga1 0.0071(4) 0.0091(4) 0.0132(4) 0.0065(3) 0.0025(3) 0.0036(3)
B2 0.010(3) 0.011(3) 0.015(4) 0.009(3) 0.007(3) 0.004(3)
B4 0.012(4) 0.011(4) 0.011(4) 0.001(3) 0.006(3) 0.005(3)
B3 0.012(4) 0.009(3) 0.010(4) 0.001(3) 0.000(3) 0.006(3)
B1 0.011(3) 0.011(3) 0.009(4) 0.003(3) 0.000(3) 0.004(3)
O4 0.0100(18) 0.0140(19) 0.018(2) 0.0105(16) 0.0053(15) 0.0060(15)
O7 0.008(2) 0.014(2) 0.019(3) 0.009(2) 0.0024(18) 0.0055(18)
O6 0.013(2) 0.011(2) 0.021(3) 0.008(2) 0.0023(19) 0.0058(19)
O9 0.0055(17) 0.0140(18) 0.014(2) 0.0074(15) 0.0045(14) 0.0053(14)
O5 0.010(2) 0.011(2) 0.016(3) 0.008(2) 0.0046(18) 0.0051(19)
O8 0.010(2) 0.007(2) 0.014(3) 0.0053(19) 0.0005(18) 0.0024(18)
O3 0.016(3) 0.011(2) 0.020(3) 0.011(2) 0.002(2) 0.003(2)
O1 0.025(3) 0.012(2) 0.014(3) 0.005(2) -0.001(2) 0.002(2)
O2 0.020(3) 0.019(3) 0.010(3) 0.007(2) 0.002(2) 0.001(2)
O1W 0.098(6) 0.026(3) 0.018(4) 0.009(3) 0.006(4) 0.019(4)

loop_
_atom_type_symbol
_atom_type_description
_atom_type_scat_dispersion_real
_atom_type_scat_dispersion_imag
_atom_type_scat_source
B B 0.0013 0.0007 'International Tables Vol C Tables 4.2.6.8 and 6.1.1.4'
H H 0.0000 0.0000 'International Tables Vol C Tables 4.2.6.8 and 6.1.1.4'
O O 0.0106 0.0060 'International Tables Vol C Tables 4.2.6.8 and 6.1.1.4'
Ga Ga 0.2307 1.6083 'International Tables Vol C Tables 4.2.6.8 and 6.1.1.4'
Ba Ba -0.3244 2.2819 'International Tables Vol C Tables 4.2.6.8 and 6.1.1.4'

loop_
_geom_angle_atom_site_label_1
_geom_angle_atom_site_label_2
_geom_angle_atom_site_label_3
_geom_angle
_geom_angle_site_symmetry_1
_geom_angle_site_symmetry_3
O1W Ba1 O1 72.38(17) . 2_665
O1W Ba1 O7 131.82(19) . .
O1 Ba1 O7 69.48(15) 2_665 .
O1W Ba1 O5 125.8(2) . 1_655
O1 Ba1 O5 74.64(15) 2_665 1_655
O7 Ba1 O5 69.73(12) . 1_655
O1W Ba1 O4 92.9(2) . .
O1 Ba1 O4 73.99(15) 2_665 .
O7 Ba1 O4 48.98(13) . .
O5 Ba1 O4 117.51(13) 1_655 .
O1W Ba1 O9 74.95(18) . 1_665
O1 Ba1 O9 132.25(14) 2_665 1_665
O7 Ba1 O9 111.59(13) . 1_665
O5 Ba1 O9 152.73(14) 1_655 1_665
O4 Ba1 O9 73.90(12) . 1_665
O1W Ba1 O8 112.4(2) . 1_655
O1 Ba1 O8 114.47(14) 2_665 1_655
O7 Ba1 O8 109.60(12) . 1_655
O5 Ba1 O8 48.97(12) 1_655 1_655
O4 Ba1 O8 154.63(13) . 1_655
O9 Ba1 O8 109.73(12) 1_665 1_655
O1W Ba1 O9 144.22(16) . 2_666
O1 Ba1 O9 143.06(13) 2_665 2_666
O7 Ba1 O9 80.00(13) . 2_666
O5 Ba1 O9 75.61(13) 1_655 2_666
O4 Ba1 O9 101.46(13) . 2_666
O9 Ba1 O9 77.85(13) 1_665 2_666
O8 Ba1 O9 56.76(12) 1_655 2_666
O1W Ba1 O6 69.45(17) . 1_665
O1 Ba1 O6 139.58(15) 2_665 1_665
O7 Ba1 O6 149.83(15) . 1_665
O5 Ba1 O6 118.73(13) 1_655 1_665
O4 Ba1 O6 120.33(13) . 1_665
O9 Ba1 O6 46.74(12) 1_665 1_665
O8 Ba1 O6 69.93(12) 1_655 1_665
O9 Ba1 O6 75.02(13) 2_666 1_665
O1W Ba1 O3 82.0(2) . 1_655
O1 Ba1 O3 71.33(14) 2_665 1_655
O7 Ba1 O3 111.54(12) . 1_655
O5 Ba1 O3 46.84(12) 1_655 1_655
O4 Ba1 O3 144.87(13) . 1_655
O9 Ba1 O3 136.24(11) 1_665 1_655
O8 Ba1 O3 47.26(13) 1_655 1_655
O9 Ba1 O3 102.73(12) 2_666 1_655
O6 Ba1 O3 90.49(12) 1_665 1_655
O1W Ba1 B2 108.4(2) . 1_655
O1 Ba1 B2 87.03(18) 2_665 1_655
O7 Ba1 B2 97.95(16) . 1_655
O5 Ba1 B2 28.40(15) 1_655 1_655
O4 Ba1 B2 145.78(16) . 1_655
O9 Ba1 B2 136.61(17) 1_665 1_655
O8 Ba1 B2 27.62(17) 1_655 1_655
O9 Ba1 B2 76.84(17) 2_666 1_655
O6 Ba1 B2 92.62(16) 1_665 1_655
O3 Ba1 B2 27.50(17) 1_655 1_655
O1W Ba1 B4 112.2(2) . .
O1 Ba1 B4 67.94(17) 2_665 .
O7 Ba1 B4 24.38(17) . .
O5 Ba1 B4 93.05(16) 1_655 .
O4 Ba1 B4 24.74(17) . .
O9 Ba1 B4 94.20(16) 1_665 .
O8 Ba1 B4 133.39(17) 1_655 .
O9 Ba1 B4 92.43(17) 2_666 .
O6 Ba1 B4 140.36(16) 1_665 .
O3 Ba1 B4 129.14(15) 1_655 .
B2 Ba1 B4 121.45(19) 1_655 .
O7 Ga1 O9 114.67(19) 1_565 1_665
O7 Ga1 O8 127.93(19) 1_565 .
O9 Ga1 O8 116.66(19) 1_665 .
O7 Ga1 O2 90.1(2) 1_565 .
O9 Ga1 O2 95.8(2) 1_665 .
O8 Ga1 O2 93.0(2) . .
O7 Ga1 O8 93.99(19) 1_565 2_676
O9 Ga1 O8 90.26(19) 1_665 2_676
O8 Ga1 O8 77.7(2) . 2_676
O2 Ga1 O8 170.48(18) . 2_676
O8 B2 O4 111.3(6) . .
O8 B2 O3 110.6(5) . .
O4 B2 O3 109.7(6) . .
O8 B2 O5 108.1(6) . .
O4 B2 O5 111.7(5) . .
O3 B2 O5 105.3(5) . .
O8 B2 Ba1 68.8(3) . 1_455
O4 B2 Ba1 175.2(5) . 1_455
O3 B2 Ba1 74.3(3) . 1_455
O5 B2 Ba1 64.3(3) . 1_455
O7 B4 O4 118.5(6) . .
O7 B4 O6 120.3(6) . .
O4 B4 O6 121.1(6) . .
O7 B4 Ba1 58.1(3) . .
O4 B4 Ba1 61.0(3) . .
O6 B4 Ba1 175.0(5) . .
O5 B3 O9 124.6(6) . .
O5 B3 O6 121.0(6) . .
O9 B3 O6 114.3(6) . .
O5 B3 Ba1 156.4(5) . 1_445
O9 B3 Ba1 60.0(3) . 1_445
O6 B3 Ba1 62.3(3) . 1_445
O5 B3 Ba1 117.9(5) . 2_666
O9 B3 Ba1 58.9(3) . 2_666
O6 B3 Ba1 87.8(4) . 2_666
Ba1 B3 Ba1 84.88(17) 1_445 2_666
O2 B1 O1 123.2(6) . .
O2 B1 O3 122.6(7) . .
O1 B1 O3 114.2(6) . .
B4 O4 B2 123.3(5) . .
B4 O4 Ba1 94.3(4) . .
B2 O4 Ba1 142.0(4) . .
B4 O7 Ga1 124.0(4) . 1_545
B4 O7 Ba1 97.5(4) . .
Ga1 O7 Ba1 130.6(2) 1_545 .
B4 O6 B3 118.2(5) . .
B4 O6 Ba1 145.0(4) . 1_445
B3 O6 Ba1 92.7(3) . 1_445
B3 O9 Ga1 126.2(4) . 1_445
B3 O9 Ba1 96.1(4) . 1_445
Ga1 O9 Ba1 121.6(2) 1_445 1_445
B3 O9 Ba1 97.6(4) . 2_666
Ga1 O9 Ba1 108.70(19) 1_445 2_666
Ba1 O9 Ba1 102.15(13) 1_445 2_666
B3 O5 B2 123.5(5) . .
B3 O5 Ba1 148.9(4) . 1_455
B2 O5 Ba1 87.3(3) . 1_455
B2 O8 Ga1 120.1(4) . .
B2 O8 Ga1 126.7(4) . 2_676
Ga1 O8 Ga1 102.3(2) . 2_676
B2 O8 Ba1 83.6(3) . 1_455
Ga1 O8 Ba1 119.08(18) . 1_455
Ga1 O8 Ba1 103.59(17) 2_676 1_455
B1 O3 B2 125.2(5) . .
B1 O3 Ba1 107.7(4) . 1_455
B2 O3 Ba1 78.2(4) . 1_455
B1 O1 Ba1 138.0(4) . 2_665
B1 O1 H8A 109.5 . .
Ba1 O1 H8A 112.6 2_665 .
B1 O2 Ga1 126.3(4) . .
Ba1 O1W H1WA 109.5 . .
Ba1 O1W H1WB 109.0 . .
H1WA O1W H1WB 109.5 . .

loop_
_geom_bond_atom_site_label_1
_geom_bond_atom_site_label_2
_geom_bond_distance
_geom_bond_site_symmetry_2
Ba1 O1W 2.699(6) .
Ba1 O1 2.766(5) 2_665
Ba1 O7 2.767(4) .
Ba1 O5 2.809(4) 1_655
Ba1 O4 2.833(4) .
Ba1 O9 2.912(4) 1_665
Ba1 O8 2.920(4) 1_655
Ba1 O9 2.931(5) 2_666
Ba1 O6 2.965(4) 1_665
Ba1 O3 3.063(5) 1_655
Ba1 B2 3.114(7) 1_655
Ba1 B4 3.232(7) .
Ga1 O7 1.855(4) 1_565
Ga1 O9 1.865(4) 1_665
Ga1 O8 1.882(4) .
Ga1 O2 1.932(5) .
Ga1 O8 2.055(5) 2_676
B2 O8 1.453(9) .
B2 O4 1.468(9) .
B2 O3 1.469(9) .
B2 O5 1.483(8) .
B2 Ba1 3.114(7) 1_455
B4 O7 1.346(9) .
B4 O4 1.356(9) .
B4 O6 1.394(8) .
B3 O5 1.347(8) .
B3 O9 1.364(8) .
B3 O6 1.411(8) .
B3 Ba1 3.344(7) 1_445
B3 Ba1 3.392(8) 2_666
B1 O2 1.339(9) .
B1 O1 1.375(9) .
B1 O3 1.376(8) .
O7 Ga1 1.855(4) 1_545
O6 Ba1 2.965(4) 1_445
O9 Ga1 1.865(4) 1_445
O9 Ba1 2.912(4) 1_445
O9 Ba1 2.931(5) 2_666
O5 Ba1 2.809(4) 1_455
O8 Ga1 2.055(5) 2_676
O8 Ba1 2.920(4) 1_455
O3 Ba1 3.063(5) 1_455
O1 Ba1 2.766(5) 2_665
O1 H8A 0.8200 .
O1W H1WA 0.8499 .
O1W H1WB 0.8501 .

loop_
_geom_hbond_atom_site_label_D
_geom_hbond_atom_site_label_H
_geom_hbond_atom_site_label_A
_geom_hbond_distance_DH
_geom_hbond_distance_HA
_geom_hbond_distance_DA
_geom_hbond_angle_DHA
_geom_hbond_site_symmetry_A
O1 H8A O2 0.82 1.89 2.700(7) 168.7 2_675
O1W H1WA O3 0.85 1.89 2.696(8) 158.2 2_665
